data_1508302
loop_
_publ_author_name
'Zhang, Guo-Biao'
'Wang, Fang-Xin'
'Du, Ji-Yuan'
'Qu, Hu'
'Ma, Xiao-Yan'
'Wei, Meng-Xue'
'Wang, Cheng-Tao'
'Li, Qiong'
'Fan, Chun-An'

_publ_section_title
;
 Toward the total synthesis of palhinine A: expedient assembly of
 multifunctionalized isotwistane ring system with contiguous quaternary
 stereocenters.
;
_journal_issue 14
_journal_name_full 'Organic letters'
_journal_page_first 3696
_journal_page_last 3699
_journal_paper_doi 10.1021/ol301534r
_journal_volume 14
_journal_year 2012
_chemical_formula_sum 'C22 H40 I2 O Si'
_chemical_formula_weight 602.43
_chemical_name_systematic
; 
 ? 
;
_space_group_IT_number 2
_symmetry_cell_setting triclinic
_symmetry_space_group_name_Hall '-P 1'
_symmetry_space_group_name_H-M 'P -1'
_atom_sites_solution_hydrogens geom
_atom_sites_solution_primary direct
_atom_sites_solution_secondary difmap
_audit_creation_method SHELXL-97
_cell_angle_alpha 74.718(4)
_cell_angle_beta 73.818(4)
_cell_angle_gamma 89.647(4)
_cell_formula_units_Z 4
_cell_length_a 12.045(5)
_cell_length_b 12.170(5)
_cell_length_c 18.967(8)
_cell_measurement_reflns_used 3720
_cell_measurement_temperature 296(2)
_cell_measurement_theta_max 21.20
_cell_measurement_theta_min 2.32
_cell_volume 2569.0(19)
_computing_cell_refinement 'Bruker SAINT'
_computing_data_collection 'Bruker APEX2'
_computing_data_reduction 'Bruker SAINT'
_computing_molecular_graphics 'Bruker SHELXTL'
_computing_publication_material 'Bruker SHELXTL'
_computing_structure_refinement 'SHELXL-97 (Sheldrick, 2008)'
_computing_structure_solution 'SHELXS-97 (Sheldrick, 2008)'
_diffrn_ambient_temperature 296(2)
_diffrn_measured_fraction_theta_full 0.981
_diffrn_measured_fraction_theta_max 0.981
_diffrn_measurement_device_type 'Bruker APEX-II CCD'
_diffrn_measurement_method '\f and \w scans'
_diffrn_radiation_monochromator graphite
_diffrn_radiation_source 'fine-focus sealed tube'
_diffrn_radiation_type MoK\a
_diffrn_radiation_wavelength 0.71073
_diffrn_reflns_av_R_equivalents 0.0710
_diffrn_reflns_av_sigmaI/netI 0.1333
_diffrn_reflns_limit_h_max 14
_diffrn_reflns_limit_h_min -14
_diffrn_reflns_limit_k_max 13
_diffrn_reflns_limit_k_min -14
_diffrn_reflns_limit_l_max 22
_diffrn_reflns_limit_l_min -22
_diffrn_reflns_number 18291
_diffrn_reflns_theta_full 25.50
_diffrn_reflns_theta_max 25.50
_diffrn_reflns_theta_min 2.34
_exptl_absorpt_coefficient_mu 2.504
_exptl_absorpt_correction_T_max 0.6901
_exptl_absorpt_correction_T_min 0.5967
_exptl_absorpt_correction_type multi-scan
_exptl_absorpt_process_details SADABS
_exptl_crystal_colour colorless
_exptl_crystal_density_diffrn 1.558
_exptl_crystal_density_method 'not measured'
_exptl_crystal_description block
_exptl_crystal_F_000 1200
_exptl_crystal_size_max 0.23
_exptl_crystal_size_mid 0.20
_exptl_crystal_size_min 0.16
_refine_diff_density_max 1.688
_refine_diff_density_min -1.380
_refine_diff_density_rms 0.135
_refine_ls_extinction_method none
_refine_ls_goodness_of_fit_ref 1.043
_refine_ls_hydrogen_treatment constr
_refine_ls_matrix_type full
_refine_ls_number_parameters 479
_refine_ls_number_reflns 9398
_refine_ls_number_restraints 0
_refine_ls_restrained_S_all 1.043
_refine_ls_R_factor_all 0.1786
_refine_ls_R_factor_gt 0.0728
_refine_ls_shift/su_max 0.003
_refine_ls_shift/su_mean 0.000
_refine_ls_structure_factor_coef Fsqd
_refine_ls_weighting_details 'calc w=1/[\s^2^(Fo^2^)+(0.0553P)^2^+14.6943P] where P=(Fo^2^+2Fc^2^)/3'
_refine_ls_weighting_scheme calc
_refine_ls_wR_factor_gt 0.1534
_refine_ls_wR_factor_ref 0.2092
_reflns_number_gt 4088
_reflns_number_total 9398
_reflns_threshold_expression >2sigma(I)
_cod_data_source_file ol301534r_si_002.cif
_cod_data_source_block p-1
_cod_depositor_comments
;
The following automatic conversions were performed:

'_symmetry_cell_setting' value 'Triclinic' changed to 'triclinic'
according to /home/saulius/struct/CIF-dictionaries/cif_core.dic
dictionary named 'cif_core.dic' version 2.4.2 from 2011-04-26.

Automatic conversion script
Id: cif_fix_values 1891 2012-01-12 08:04:46Z andrius 

 Adding full bibliography for 1508302--1508303.cif.
;
_cod_original_cell_volume 2569.0(18)
_cod_original_sg_symbol_H-M P-1
_cod_database_code 1508302

loop_
_symmetry_equiv_pos_as_xyz
'x, y, z'
'-x, -y, -z'

loop_
_atom_site_label
_atom_site_type_symbol
_atom_site_fract_x
_atom_site_fract_y
_atom_site_fract_z
_atom_site_U_iso_or_equiv
_atom_site_adp_type
_atom_site_occupancy
_atom_site_symmetry_multiplicity
_atom_site_calc_flag
_atom_site_refinement_flags
C1 C 0.1755(9) 0.3453(10) 0.2381(7) 0.046(3) Uani 1 1 d .
H1 H 0.2243 0.3264 0.2726 0.055 Uiso 1 1 calc R
C2 C 0.2085(11) 0.2738(11) 0.1799(8) 0.062(4) Uani 1 1 d .
H2A H 0.2664 0.2222 0.1922 0.074 Uiso 1 1 calc R
H2B H 0.1407 0.2283 0.1829 0.074 Uiso 1 1 calc R
C3 C 0.2559(11) 0.3509(12) 0.1001(8) 0.065(4) Uani 1 1 d .
H3 H 0.2772 0.3050 0.0636 0.079 Uiso 1 1 calc R
C4 C 0.3621(11) 0.4198(12) 0.0974(9) 0.074(4) Uani 1 1 d .
H4A H 0.3993 0.4637 0.0453 0.088 Uiso 1 1 calc R
H4B H 0.4170 0.3687 0.1147 0.088 Uiso 1 1 calc R
C5 C 0.3261(9) 0.5023(11) 0.1495(7) 0.058(4) Uani 1 1 d .
H5 H 0.3758 0.4965 0.1832 0.069 Uiso 1 1 calc R
C6 C 0.1959(9) 0.4746(10) 0.1971(7) 0.044(3) Uani 1 1 d .
C7 C 0.3284(11) 0.6253(12) 0.1025(9) 0.072(4) Uani 1 1 d .
H7A H 0.3924 0.6425 0.0561 0.087 Uiso 1 1 calc R
H7B H 0.3348 0.6785 0.1316 0.087 Uiso 1 1 calc R
C8 C 0.2115(11) 0.6301(11) 0.0846(8) 0.066(4) Uani 1 1 d .
H8A H 0.2236 0.6411 0.0304 0.079 Uiso 1 1 calc R
H8B H 0.1705 0.6932 0.0992 0.079 Uiso 1 1 calc R
C9 C 0.1622(11) 0.4305(11) 0.0814(8) 0.061(4) Uani 1 1 d .
H9A H 0.1871 0.4726 0.0279 0.074 Uiso 1 1 calc R
H9B H 0.0910 0.3853 0.0906 0.074 Uiso 1 1 calc R
C10 C 0.1399(10) 0.5147(10) 0.1309(7) 0.050(3) Uani 1 1 d .
C11 C 0.0113(9) 0.5339(11) 0.1539(6) 0.050(3) Uani 1 1 d .
H11A H -0.0015 0.5844 0.1869 0.060 Uiso 1 1 calc R
H11B H -0.0313 0.4614 0.1834 0.060 Uiso 1 1 calc R
C12 C -0.0386(11) 0.5847(11) 0.0877(7) 0.061(4) Uani 1 1 d .
H12A H 0.0065 0.6554 0.0568 0.074 Uiso 1 1 calc R
H12B H -0.0293 0.5324 0.0561 0.074 Uiso 1 1 calc R
C13 C -0.1655(12) 0.6093(14) 0.1105(9) 0.087(5) Uani 1 1 d .
H13A H -0.1848 0.6549 0.0658 0.104 Uiso 1 1 calc R
H13B H -0.1772 0.6540 0.1472 0.104 Uiso 1 1 calc R
C14 C 0.1593(9) 0.5418(10) 0.2566(7) 0.048(3) Uani 1 1 d .
H14A H 0.1584 0.6214 0.2297 0.057 Uiso 1 1 calc R
H14B H 0.0803 0.5152 0.2869 0.057 Uiso 1 1 calc R
C15 C 0.2323(12) 0.5361(12) 0.3114(8) 0.067(4) Uani 1 1 d .
H15A H 0.2413 0.4565 0.3344 0.080 Uiso 1 1 calc R
H15B H 0.3089 0.5721 0.2824 0.080 Uiso 1 1 calc R
C16 C 0.1835(12) 0.5916(11) 0.3735(8) 0.068(4) Uani 1 1 d .
H16A H 0.2282 0.5734 0.4099 0.081 Uiso 1 1 calc R
H16B H 0.1045 0.5601 0.4000 0.081 Uiso 1 1 calc R
C17 C 0.0484(15) 0.2608(16) 0.4400(9) 0.116(7) Uani 1 1 d .
H17A H 0.1309 0.2618 0.4313 0.174 Uiso 1 1 calc R
H17B H 0.0108 0.2077 0.4883 0.174 Uiso 1 1 calc R
H17C H 0.0235 0.3358 0.4404 0.174 Uiso 1 1 calc R
C18 C 0.0753(13) 0.0781(12) 0.3571(10) 0.102(6) Uani 1 1 d .
H18A H 0.0520 0.0505 0.3201 0.153 Uiso 1 1 calc R
H18B H 0.0492 0.0232 0.4061 0.153 Uiso 1 1 calc R
H18C H 0.1583 0.0897 0.3423 0.153 Uiso 1 1 calc R
C19 C -0.1498(10) 0.2027(10) 0.3789(8) 0.055(3) Uani 1 1 d .
C20 C -0.2009(11) 0.3162(13) 0.3839(10) 0.091(5) Uani 1 1 d .
H20A H -0.1594 0.3758 0.3400 0.136 Uiso 1 1 calc R
H20B H -0.1945 0.3330 0.4293 0.136 Uiso 1 1 calc R
H20C H -0.2811 0.3114 0.3854 0.136 Uiso 1 1 calc R
C21 C -0.2072(12) 0.1104(13) 0.4542(8) 0.083(5) Uani 1 1 d .
H21A H -0.1962 0.1340 0.4964 0.124 Uiso 1 1 calc R
H21B H -0.1725 0.0395 0.4527 0.124 Uiso 1 1 calc R
H21C H -0.2887 0.1003 0.4602 0.124 Uiso 1 1 calc R
C22 C -0.1773(12) 0.1694(13) 0.3123(9) 0.084(5) Uani 1 1 d .
H22A H -0.2592 0.1517 0.3246 0.126 Uiso 1 1 calc R
H22B H -0.1368 0.1037 0.3038 0.126 Uiso 1 1 calc R
H22C H -0.1530 0.2319 0.2670 0.126 Uiso 1 1 calc R
C23 C 0.4565(9) 0.1589(9) 0.7557(7) 0.043(3) Uani 1 1 d .
H23 H 0.5332 0.1763 0.7183 0.052 Uiso 1 1 calc R
C24 C 0.4495(10) 0.2322(10) 0.8109(7) 0.055(3) Uani 1 1 d .
H24A H 0.5196 0.2822 0.7945 0.066 Uiso 1 1 calc R
H24B H 0.3842 0.2793 0.8108 0.066 Uiso 1 1 calc R
C25 C 0.4351(10) 0.1563(11) 0.8904(8) 0.060(4) Uani 1 1 d .
H25 H 0.4310 0.2029 0.9259 0.071 Uiso 1 1 calc R
C26 C 0.5408(12) 0.0857(12) 0.8869(8) 0.068(4) Uani 1 1 d .
H26A H 0.6109 0.1363 0.8655 0.082 Uiso 1 1 calc R
H26B H 0.5392 0.0424 0.9381 0.082 Uiso 1 1 calc R
C27 C 0.5421(9) 0.0050(11) 0.8387(7) 0.051(3) Uani 1 1 d .
H27 H 0.6187 0.0081 0.8024 0.061 Uiso 1 1 calc R
C28 C 0.4449(9) 0.0305(9) 0.7961(7) 0.044(3) Uani 1 1 d .
C29 C 0.5014(11) -0.1200(11) 0.8892(8) 0.069(4) Uani 1 1 d .
H29A H 0.5297 -0.1747 0.8605 0.082 Uiso 1 1 calc R
H29B H 0.5292 -0.1368 0.9340 0.082 Uiso 1 1 calc R
C30 C 0.3682(10) -0.1239(11) 0.9121(8) 0.064(4) Uani 1 1 d .
H30A H 0.3370 -0.1865 0.8988 0.077 Uiso 1 1 calc R
H30B H 0.3372 -0.1345 0.9666 0.077 Uiso 1 1 calc R
C31 C 0.3362(10) -0.0106(10) 0.8685(7) 0.046(3) Uani 1 1 d .
C32 C 0.3251(11) 0.0785(11) 0.9152(8) 0.064(4) Uani 1 1 d .
H32A H 0.2606 0.1243 0.9086 0.076 Uiso 1 1 calc R
H32B H 0.3086 0.0389 0.9690 0.076 Uiso 1 1 calc R
C33 C 0.4528(10) -0.0397(10) 0.7384(7) 0.053(3) Uani 1 1 d .
H33A H 0.4302 -0.1189 0.7667 0.063 Uiso 1 1 calc R
H33B H 0.3964 -0.0140 0.7108 0.063 Uiso 1 1 calc R
C34 C 0.5701(11) -0.0348(11) 0.6804(8) 0.064(4) Uani 1 1 d .
H34A H 0.6249 -0.0694 0.7071 0.077 Uiso 1 1 calc R
H34B H 0.5973 0.0447 0.6556 0.077 Uiso 1 1 calc R
C35 C 0.5692(12) -0.0938(10) 0.6201(8) 0.065(4) Uani 1 1 d .
H35A H 0.6424 -0.0752 0.5803 0.078 Uiso 1 1 calc R
H35B H 0.5081 -0.0661 0.5972 0.078 Uiso 1 1 calc R
C36 C 0.2195(9) -0.0239(10) 0.8502(7) 0.049(3) Uani 1 1 d .
H36A H 0.2029 0.0498 0.8216 0.059 Uiso 1 1 calc R
H36B H 0.2279 -0.0754 0.8180 0.059 Uiso 1 1 calc R
C37 C 0.1176(10) -0.0695(13) 0.9210(8) 0.069(4) Uani 1 1 d .
H37A H 0.1022 -0.0129 0.9495 0.083 Uiso 1 1 calc R
H37B H 0.1386 -0.1376 0.9532 0.083 Uiso 1 1 calc R
C38 C 0.0077(11) -0.0983(13) 0.9034(9) 0.082(5) Uani 1 1 d .
H38A H -0.0488 -0.1386 0.9508 0.099 Uiso 1 1 calc R
H38B H 0.0250 -0.1497 0.8711 0.099 Uiso 1 1 calc R
C39 C 0.4488(13) 0.4232(12) 0.6370(9) 0.094(5) Uani 1 1 d .
H39A H 0.4892 0.4104 0.6752 0.141 Uiso 1 1 calc R
H39B H 0.3853 0.4693 0.6497 0.141 Uiso 1 1 calc R
H39C H 0.5010 0.4619 0.5883 0.141 Uiso 1 1 calc R
C40 C 0.4979(14) 0.2409(15) 0.5568(9) 0.103(6) Uani 1 1 d .
H40A H 0.5717 0.2354 0.5671 0.154 Uiso 1 1 calc R
H40B H 0.5055 0.2964 0.5089 0.154 Uiso 1 1 calc R
H40C H 0.4716 0.1679 0.5546 0.154 Uiso 1 1 calc R
C41 C 0.1614(10) 0.3275(12) 0.6842(8) 0.072(4) Uani 1 1 d .
H41A H 0.0871 0.3374 0.6749 0.109 Uiso 1 1 calc R
H41B H 0.1902 0.3975 0.6894 0.109 Uiso 1 1 calc R
H41C H 0.1537 0.2678 0.7303 0.109 Uiso 1 1 calc R
C42 C 0.2017(13) 0.1820(12) 0.6124(9) 0.087(5) Uani 1 1 d .
H42A H 0.1793 0.1283 0.6621 0.131 Uiso 1 1 calc R
H42B H 0.2626 0.1531 0.5789 0.131 Uiso 1 1 calc R
H42C H 0.1362 0.1928 0.5925 0.131 Uiso 1 1 calc R
C43 C 0.2446(9) 0.2959(10) 0.6185(7) 0.044(3) Uani 1 1 d .
C44 C 0.2509(12) 0.3880(12) 0.5431(8) 0.074(4) Uani 1 1 d .
H44A H 0.1799 0.3827 0.5301 0.111 Uiso 1 1 calc R
H44B H 0.3146 0.3760 0.5029 0.111 Uiso 1 1 calc R
H44C H 0.2621 0.4625 0.5495 0.111 Uiso 1 1 calc R
I1 I -0.28024(10) 0.45839(12) 0.15923(7) 0.1036(5) Uani 1 1 d .
I2 I 0.18352(8) 0.77369(8) 0.33365(6) 0.0718(3) Uani 1 1 d .
I3 I 0.54197(8) -0.27687(8) 0.66635(6) 0.0733(3) Uani 1 1 d .
I4 I -0.06809(9) 0.04615(11) 0.84856(7) 0.1006(4) Uani 1 1 d .
O1 O 0.0566(6) 0.3161(6) 0.2821(5) 0.050(2) Uani 1 1 d .
O2 O 0.3720(6) 0.1868(6) 0.7148(4) 0.048(2) Uani 1 1 d .
Si5 Si 0.0098(3) 0.2168(3) 0.3628(2) 0.0571(10) Uani 1 1 d .
Si6 Si 0.3930(3) 0.2847(3) 0.6328(2) 0.0538(10) Uani 1 1 d .

loop_
_atom_site_aniso_label
_atom_site_aniso_U_11
_atom_site_aniso_U_22
_atom_site_aniso_U_33
_atom_site_aniso_U_23
_atom_site_aniso_U_13
_atom_site_aniso_U_12
C1 0.034(6) 0.041(8) 0.059(9) -0.015(6) -0.008(6) -0.002(5)
C2 0.054(8) 0.047(8) 0.078(11) -0.016(8) -0.009(7) 0.004(6)
C3 0.057(8) 0.065(10) 0.078(11) -0.046(9) 0.001(7) 0.006(7)
C4 0.050(8) 0.072(10) 0.088(12) -0.030(9) 0.003(7) 0.011(7)
C5 0.033(6) 0.065(10) 0.068(10) -0.019(8) -0.002(6) -0.019(6)
C6 0.038(6) 0.038(7) 0.054(8) -0.019(6) -0.007(6) 0.006(5)
C7 0.057(8) 0.056(10) 0.096(12) -0.019(9) -0.009(8) -0.016(7)
C8 0.062(9) 0.058(9) 0.068(10) -0.014(8) -0.005(7) -0.003(7)
C9 0.067(9) 0.064(9) 0.061(9) -0.032(8) -0.017(7) 0.022(7)
C10 0.055(8) 0.036(8) 0.053(9) -0.017(7) -0.006(6) 0.014(6)
C11 0.050(7) 0.058(9) 0.042(8) -0.011(7) -0.016(6) 0.012(6)
C12 0.069(9) 0.056(9) 0.064(10) -0.013(7) -0.029(7) 0.007(7)
C13 0.071(10) 0.105(13) 0.101(13) -0.045(11) -0.036(9) 0.028(9)
C14 0.045(7) 0.041(7) 0.069(9) -0.027(7) -0.024(6) 0.009(5)
C15 0.075(9) 0.063(10) 0.079(11) -0.020(8) -0.047(8) 0.016(7)
C16 0.085(10) 0.070(10) 0.059(10) -0.022(8) -0.033(8) 0.009(8)
C17 0.122(14) 0.141(17) 0.080(13) -0.007(12) -0.042(11) -0.051(13)
C18 0.074(10) 0.055(10) 0.138(16) 0.022(10) -0.017(10) 0.031(8)
C19 0.049(7) 0.038(8) 0.067(10) -0.015(7) 0.001(7) 0.008(6)
C20 0.043(8) 0.080(12) 0.144(16) -0.030(11) -0.018(9) 0.010(8)
C21 0.069(9) 0.086(12) 0.074(11) -0.006(9) -0.005(8) 0.001(8)
C22 0.077(10) 0.082(12) 0.104(13) -0.028(10) -0.040(9) -0.010(8)
C23 0.035(6) 0.045(8) 0.052(8) -0.014(6) -0.015(6) -0.003(5)
C24 0.057(8) 0.048(8) 0.073(10) -0.022(8) -0.034(7) 0.008(6)
C25 0.063(8) 0.064(9) 0.073(11) -0.036(8) -0.037(7) 0.023(7)
C26 0.082(10) 0.069(10) 0.077(11) -0.035(8) -0.044(8) 0.008(8)
C27 0.034(6) 0.065(9) 0.057(9) -0.019(7) -0.018(6) 0.015(6)
C28 0.039(6) 0.036(7) 0.056(8) -0.009(6) -0.016(6) 0.009(5)
C29 0.084(10) 0.038(8) 0.096(12) -0.015(8) -0.049(9) 0.015(7)
C30 0.052(8) 0.067(10) 0.066(10) -0.006(8) -0.018(7) 0.008(7)
C31 0.053(7) 0.032(7) 0.045(8) -0.001(6) -0.009(6) 0.004(6)
C32 0.069(9) 0.064(10) 0.065(10) -0.029(8) -0.020(7) 0.000(7)
C33 0.058(8) 0.042(8) 0.060(9) -0.017(7) -0.017(7) 0.003(6)
C34 0.060(8) 0.045(8) 0.087(11) -0.033(8) -0.008(8) -0.003(6)
C35 0.073(9) 0.040(8) 0.066(10) -0.009(7) 0.000(7) 0.004(7)
C36 0.048(7) 0.041(8) 0.067(9) -0.020(7) -0.025(7) 0.008(6)
C37 0.051(8) 0.081(11) 0.070(10) -0.015(8) -0.014(7) 0.002(7)
C38 0.055(9) 0.095(12) 0.091(12) -0.026(10) -0.009(8) -0.019(8)
C39 0.095(11) 0.072(11) 0.101(13) 0.022(9) -0.046(10) -0.032(9)
C40 0.097(12) 0.122(16) 0.075(12) -0.002(11) -0.023(10) 0.040(11)
C41 0.040(7) 0.085(11) 0.095(12) -0.029(9) -0.021(7) 0.036(7)
C42 0.103(12) 0.066(11) 0.118(14) -0.040(10) -0.057(11) 0.006(9)
C43 0.044(7) 0.042(8) 0.045(8) -0.014(6) -0.008(6) 0.007(5)
C44 0.078(10) 0.085(11) 0.066(11) -0.025(9) -0.030(8) 0.018(8)
I1 0.0753(7) 0.1238(11) 0.1054(10) -0.0153(8) -0.0307(7) -0.0084(7)
I2 0.0668(6) 0.0603(7) 0.0993(9) -0.0369(6) -0.0270(5) 0.0069(5)
I3 0.0731(6) 0.0560(7) 0.1021(9) -0.0366(6) -0.0295(6) 0.0152(5)
I4 0.0699(7) 0.1155(10) 0.1095(10) -0.0185(8) -0.0264(6) 0.0190(6)
O1 0.033(4) 0.046(5) 0.065(6) -0.006(4) -0.013(4) 0.002(4)
O2 0.045(4) 0.043(5) 0.060(6) -0.008(4) -0.026(4) 0.007(4)
Si5 0.048(2) 0.055(2) 0.065(3) -0.008(2) -0.0195(18) 0.0006(17)
Si6 0.049(2) 0.050(2) 0.061(3) -0.009(2) -0.0191(18) 0.0067(17)

loop_
_atom_type_symbol
_atom_type_description
_atom_type_scat_dispersion_real
_atom_type_scat_dispersion_imag
_atom_type_scat_source
C C 0.0033 0.0016 'International Tables Vol C Tables 4.2.6.8 and 6.1.1.4'
H H 0.0000 0.0000 'International Tables Vol C Tables 4.2.6.8 and 6.1.1.4'
O O 0.0106 0.0060 'International Tables Vol C Tables 4.2.6.8 and 6.1.1.4'
Si Si 0.0817 0.0704 'International Tables Vol C Tables 4.2.6.8 and 6.1.1.4'
I I -0.4742 1.8119 'International Tables Vol C Tables 4.2.6.8 and 6.1.1.4'

loop_
_geom_angle_atom_site_label_1
_geom_angle_atom_site_label_2
_geom_angle_atom_site_label_3
_geom_angle
O1 C1 C2 109.2(9)
O1 C1 C6 110.8(9)
C2 C1 C6 110.9(10)
O1 C1 H1 108.6
C2 C1 H1 108.6
C6 C1 H1 108.6
C3 C2 C1 110.4(10)
C3 C2 H2A 109.6
C1 C2 H2A 109.6
C3 C2 H2B 109.6
C1 C2 H2B 109.6
H2A C2 H2B 108.1
C2 C3 C4 108.1(12)
C2 C3 C9 108.7(10)
C4 C3 C9 110.4(11)
C2 C3 H3 109.9
C4 C3 H3 109.9
C9 C3 H3 109.9
C3 C4 C5 109.8(10)
C3 C4 H4A 109.7
C5 C4 H4A 109.7
C3 C4 H4B 109.7
C5 C4 H4B 109.7
H4A C4 H4B 108.2
C7 C5 C6 103.0(10)
C7 C5 C4 111.5(12)
C6 C5 C4 110.0(9)
C7 C5 H5 110.7
C6 C5 H5 110.7
C4 C5 H5 110.7
C14 C6 C1 109.0(10)
C14 C6 C10 112.4(9)
C1 C6 C10 114.9(9)
C14 C6 C5 112.6(9)
C1 C6 C5 109.0(9)
C10 C6 C5 98.6(9)
C5 C7 C8 103.3(10)
C5 C7 H7A 111.1
C8 C7 H7A 111.1
C5 C7 H7B 111.1
C8 C7 H7B 111.1
H7A C7 H7B 109.1
C7 C8 C10 107.6(10)
C7 C8 H8A 110.2
C10 C8 H8A 110.2
C7 C8 H8B 110.2
C10 C8 H8B 110.2
H8A C8 H8B 108.5
C10 C9 C3 110.6(10)
C10 C9 H9A 109.5
C3 C9 H9A 109.5
C10 C9 H9B 109.5
C3 C9 H9B 109.5
H9A C9 H9B 108.1
C11 C10 C9 109.9(10)
C11 C10 C8 110.0(10)
C9 C10 C8 109.2(10)
C11 C10 C6 116.2(9)
C9 C10 C6 109.6(9)
C8 C10 C6 101.6(9)
C10 C11 C12 115.0(10)
C10 C11 H11A 108.5
C12 C11 H11A 108.5
C10 C11 H11B 108.5
C12 C11 H11B 108.5
H11A C11 H11B 107.5
C13 C12 C11 115.2(11)
C13 C12 H12A 108.5
C11 C12 H12A 108.5
C13 C12 H12B 108.5
C11 C12 H12B 108.5
H12A C12 H12B 107.5
C12 C13 I1 113.3(10)
C12 C13 H13A 108.9
I1 C13 H13A 108.9
C12 C13 H13B 108.9
I1 C13 H13B 108.9
H13A C13 H13B 107.7
C15 C14 C6 117.7(10)
C15 C14 H14A 107.9
C6 C14 H14A 107.9
C15 C14 H14B 107.9
C6 C14 H14B 107.9
H14A C14 H14B 107.2
C16 C15 C14 114.5(11)
C16 C15 H15A 108.6
C14 C15 H15A 108.6
C16 C15 H15B 108.6
C14 C15 H15B 108.6
H15A C15 H15B 107.6
C15 C16 I2 113.6(9)
C15 C16 H16A 108.8
I2 C16 H16A 108.8
C15 C16 H16B 108.8
I2 C16 H16B 108.8
H16A C16 H16B 107.7
Si5 C17 H17A 109.5
Si5 C17 H17B 109.5
H17A C17 H17B 109.5
Si5 C17 H17C 109.5
H17A C17 H17C 109.5
H17B C17 H17C 109.5
Si5 C18 H18A 109.5
Si5 C18 H18B 109.5
H18A C18 H18B 109.5
Si5 C18 H18C 109.5
H18A C18 H18C 109.5
H18B C18 H18C 109.5
C20 C19 C21 108.9(11)
C20 C19 C22 108.3(12)
C21 C19 C22 109.1(11)
C20 C19 Si5 109.8(9)
C21 C19 Si5 110.2(9)
C22 C19 Si5 110.4(9)
C19 C20 H20A 109.5
C19 C20 H20B 109.5
H20A C20 H20B 109.5
C19 C20 H20C 109.5
H20A C20 H20C 109.5
H20B C20 H20C 109.5
C19 C21 H21A 109.5
C19 C21 H21B 109.5
H21A C21 H21B 109.5
C19 C21 H21C 109.5
H21A C21 H21C 109.5
H21B C21 H21C 109.5
C19 C22 H22A 109.5
C19 C22 H22B 109.5
H22A C22 H22B 109.5
C19 C22 H22C 109.5
H22A C22 H22C 109.5
H22B C22 H22C 109.5
O2 C23 C24 111.3(9)
O2 C23 C28 110.6(8)
C24 C23 C28 112.2(10)
O2 C23 H23 107.5
C24 C23 H23 107.5
C28 C23 H23 107.5
C25 C24 C23 109.8(10)
C25 C24 H24A 109.7
C23 C24 H24A 109.7
C25 C24 H24B 109.7
C23 C24 H24B 109.7
H24A C24 H24B 108.2
C24 C25 C32 109.1(10)
C24 C25 C26 107.2(11)
C32 C25 C26 110.3(11)
C24 C25 H25 110.1
C32 C25 H25 110.1
C26 C25 H25 110.1
C27 C26 C25 110.8(9)
C27 C26 H26A 109.5
C25 C26 H26A 109.5
C27 C26 H26B 109.5
C25 C26 H26B 109.5
H26A C26 H26B 108.1
C26 C27 C29 111.4(11)
C26 C27 C28 110.9(9)
C29 C27 C28 100.8(9)
C26 C27 H27 111.1
C29 C27 H27 111.1
C28 C27 H27 111.1
C23 C28 C33 110.4(10)
C23 C28 C31 115.1(9)
C33 C28 C31 112.3(9)
C23 C28 C27 108.1(9)
C33 C28 C27 112.7(9)
C31 C28 C27 97.7(9)
C30 C29 C27 104.8(9)
C30 C29 H29A 110.8
C27 C29 H29A 110.8
C30 C29 H29B 110.8
C27 C29 H29B 110.8
H29A C29 H29B 108.9
C31 C30 C29 106.7(10)
C31 C30 H30A 110.4
C29 C30 H30A 110.4
C31 C30 H30B 110.4
C29 C30 H30B 110.4
H30A C30 H30B 108.6
C30 C31 C32 110.7(11)
C30 C31 C36 111.4(9)
C32 C31 C36 108.7(9)
C30 C31 C28 103.7(9)
C32 C31 C28 107.6(9)
C36 C31 C28 114.6(9)
C25 C32 C31 111.6(10)
C25 C32 H32A 109.3
C31 C32 H32A 109.3
C25 C32 H32B 109.3
C31 C32 H32B 109.3
H32A C32 H32B 108.0
C34 C33 C28 116.6(9)
C34 C33 H33A 108.1
C28 C33 H33A 108.1
C34 C33 H33B 108.1
C28 C33 H33B 108.1
H33A C33 H33B 107.3
C33 C34 C35 114.2(10)
C33 C34 H34A 108.7
C35 C34 H34A 108.7
C33 C34 H34B 108.7
C35 C34 H34B 108.7
H34A C34 H34B 107.6
C34 C35 I3 111.9(9)
C34 C35 H35A 109.2
I3 C35 H35A 109.2
C34 C35 H35B 109.2
I3 C35 H35B 109.2
H35A C35 H35B 107.9
C37 C36 C31 113.4(10)
C37 C36 H36A 108.9
C31 C36 H36A 108.9
C37 C36 H36B 108.9
C31 C36 H36B 108.9
H36A C36 H36B 107.7
C36 C37 C38 113.6(11)
C36 C37 H37A 108.8
C38 C37 H37A 108.8
C36 C37 H37B 108.8
C38 C37 H37B 108.8
H37A C37 H37B 107.7
C37 C38 I4 114.4(10)
C37 C38 H38A 108.7
I4 C38 H38A 108.7
C37 C38 H38B 108.7
I4 C38 H38B 108.7
H38A C38 H38B 107.6
Si6 C39 H39A 109.5
Si6 C39 H39B 109.5
H39A C39 H39B 109.5
Si6 C39 H39C 109.5
H39A C39 H39C 109.5
H39B C39 H39C 109.5
Si6 C40 H40A 109.5
Si6 C40 H40B 109.5
H40A C40 H40B 109.5
Si6 C40 H40C 109.5
H40A C40 H40C 109.5
H40B C40 H40C 109.5
C43 C41 H41A 109.5
C43 C41 H41B 109.5
H41A C41 H41B 109.5
C43 C41 H41C 109.5
H41A C41 H41C 109.5
H41B C41 H41C 109.5
C43 C42 H42A 109.5
C43 C42 H42B 109.5
H42A C42 H42B 109.5
C43 C42 H42C 109.5
H42A C42 H42C 109.5
H42B C42 H42C 109.5
C41 C43 C42 109.5(11)
C41 C43 C44 109.7(10)
C42 C43 C44 108.2(11)
C41 C43 Si6 110.1(8)
C42 C43 Si6 109.8(8)
C44 C43 Si6 109.4(8)
C43 C44 H44A 109.5
C43 C44 H44B 109.5
H44A C44 H44B 109.5
C43 C44 H44C 109.5
H44A C44 H44C 109.5
H44B C44 H44C 109.5
C1 O1 Si5 125.9(7)
C23 O2 Si6 125.0(7)
O1 Si5 C19 104.0(5)
O1 Si5 C17 110.1(6)
C19 Si5 C17 112.4(7)
O1 Si5 C18 111.7(6)
C19 Si5 C18 110.9(6)
C17 Si5 C18 107.7(9)
O2 Si6 C40 110.5(6)
O2 Si6 C39 111.4(6)
C40 Si6 C39 108.0(8)
O2 Si6 C43 103.8(5)
C40 Si6 C43 112.7(7)
C39 Si6 C43 110.5(6)

loop_
_geom_bond_atom_site_label_1
_geom_bond_atom_site_label_2
_geom_bond_distance
C1 O1 1.435(12)
C1 C2 1.546(16)
C1 C6 1.547(15)
C1 H1 0.9800
C2 C3 1.508(18)
C2 H2A 0.9700
C2 H2B 0.9700
C3 C4 1.515(17)
C3 C9 1.538(17)
C3 H3 0.9800
C4 C5 1.567(17)
C4 H4A 0.9700
C4 H4B 0.9700
C5 C7 1.524(17)
C5 C6 1.563(15)
C5 H5 0.9800
C6 C14 1.531(15)
C6 C10 1.555(16)
C7 C8 1.534(17)
C7 H7A 0.9700
C7 H7B 0.9700
C8 C10 1.559(16)
C8 H8A 0.9700
C8 H8B 0.9700
C9 C10 1.538(16)
C9 H9A 0.9700
C9 H9B 0.9700
C10 C11 1.522(15)
C11 C12 1.525(15)
C11 H11A 0.9700
C11 H11B 0.9700
C12 C13 1.519(17)
C12 H12A 0.9700
C12 H12B 0.9700
C13 I1 2.136(16)
C13 H13A 0.9700
C13 H13B 0.9700
C14 C15 1.527(15)
C14 H14A 0.9700
C14 H14B 0.9700
C15 C16 1.488(17)
C15 H15A 0.9700
C15 H15B 0.9700
C16 I2 2.144(13)
C16 H16A 0.9700
C16 H16B 0.9700
C17 Si5 1.854(15)
C17 H17A 0.9600
C17 H17B 0.9600
C17 H17C 0.9600
C18 Si5 1.875(14)
C18 H18A 0.9600
C18 H18B 0.9600
C18 H18C 0.9600
C19 C20 1.524(17)
C19 C21 1.546(17)
C19 C22 1.542(18)
C19 Si5 1.862(12)
C20 H20A 0.9600
C20 H20B 0.9600
C20 H20C 0.9600
C21 H21A 0.9600
C21 H21B 0.9600
C21 H21C 0.9600
C22 H22A 0.9600
C22 H22B 0.9600
C22 H22C 0.9600
C23 O2 1.431(12)
C23 C24 1.529(15)
C23 C28 1.536(15)
C23 H23 0.9800
C24 C25 1.510(17)
C24 H24A 0.9700
C24 H24B 0.9700
C25 C32 1.519(16)
C25 C26 1.527(17)
C25 H25 0.9800
C26 C27 1.505(16)
C26 H26A 0.9700
C26 H26B 0.9700
C27 C29 1.565(16)
C27 C28 1.583(14)
C27 H27 0.9800
C28 C33 1.541(15)
C28 C31 1.580(16)
C29 C30 1.539(16)
C29 H29A 0.9700
C29 H29B 0.9700
C30 C31 1.517(16)
C30 H30A 0.9700
C30 H30B 0.9700
C31 C32 1.554(16)
C31 C36 1.558(15)
C32 H32A 0.9700
C32 H32B 0.9700
C33 C34 1.520(16)
C33 H33A 0.9700
C33 H33B 0.9700
C34 C35 1.505(17)
C34 H34A 0.9700
C34 H34B 0.9700
C35 I3 2.158(12)
C35 H35A 0.9700
C35 H35B 0.9700
C36 C37 1.522(16)
C36 H36A 0.9700
C36 H36B 0.9700
C37 C38 1.516(17)
C37 H37A 0.9700
C37 H37B 0.9700
C38 I4 2.133(15)
C38 H38A 0.9700
C38 H38B 0.9700
C39 Si6 1.847(15)
C39 H39A 0.9600
C39 H39B 0.9600
C39 H39C 0.9600
C40 Si6 1.828(16)
C40 H40A 0.9600
C40 H40B 0.9600
C40 H40C 0.9600
C41 C43 1.503(16)
C41 H41A 0.9600
C41 H41B 0.9600
C41 H41C 0.9600
C42 C43 1.527(16)
C42 H42A 0.9600
C42 H42B 0.9600
C42 H42C 0.9600
C43 C44 1.551(17)
C43 Si6 1.880(11)
C44 H44A 0.9600
C44 H44B 0.9600
C44 H44C 0.9600
O1 Si5 1.635(8)
O2 Si6 1.646(8)

loop_
_geom_torsion_atom_site_label_1
_geom_torsion_atom_site_label_2
_geom_torsion_atom_site_label_3
_geom_torsion_atom_site_label_4
_geom_torsion
O1 C1 C2 C3 124.7(10)
C6 C1 C2 C3 2.4(13)
C1 C2 C3 C4 59.7(13)
C1 C2 C3 C9 -60.2(13)
C2 C3 C4 C5 -65.8(14)
C9 C3 C4 C5 53.0(16)
C3 C4 C5 C7 -105.1(12)
C3 C4 C5 C6 8.5(16)
O1 C1 C6 C14 57.1(11)
C2 C1 C6 C14 178.6(9)
O1 C1 C6 C10 -70.1(12)
C2 C1 C6 C10 51.3(12)
O1 C1 C6 C5 -179.6(9)
C2 C1 C6 C5 -58.2(12)
C7 C5 C6 C14 -68.3(13)
C4 C5 C6 C14 172.7(11)
C7 C5 C6 C1 170.6(10)
C4 C5 C6 C1 51.6(14)
C7 C5 C6 C10 50.4(11)
C4 C5 C6 C10 -68.5(12)
C6 C5 C7 C8 -35.8(13)
C4 C5 C7 C8 82.1(12)
C5 C7 C8 C10 7.4(14)
C2 C3 C9 C10 67.5(14)
C4 C3 C9 C10 -50.9(15)
C3 C9 C10 C11 -142.5(11)
C3 C9 C10 C8 96.8(13)
C3 C9 C10 C6 -13.7(14)
C7 C8 C10 C11 147.4(11)
C7 C8 C10 C9 -92.0(13)
C7 C8 C10 C6 23.7(13)
C14 C6 C10 C11 -44.6(14)
C1 C6 C10 C11 80.9(12)
C5 C6 C10 C11 -163.5(10)
C14 C6 C10 C9 -169.8(10)
C1 C6 C10 C9 -44.3(13)
C5 C6 C10 C9 71.3(11)
C14 C6 C10 C8 74.7(11)
C1 C6 C10 C8 -159.8(9)
C5 C6 C10 C8 -44.1(10)
C9 C10 C11 C12 -60.9(14)
C8 C10 C11 C12 59.4(14)
C6 C10 C11 C12 174.0(10)
C10 C11 C12 C13 -177.2(11)
C11 C12 C13 I1 -70.0(13)
C1 C6 C14 C15 68.5(13)
C10 C6 C14 C15 -162.8(11)
C5 C6 C14 C15 -52.6(15)
C6 C14 C15 C16 -172.9(11)
C14 C15 C16 I2 -67.7(13)
O2 C23 C24 C25 125.6(10)
C28 C23 C24 C25 1.0(13)
C23 C24 C25 C32 -59.4(13)
C23 C24 C25 C26 60.0(12)
C24 C25 C26 C27 -65.9(14)
C32 C25 C26 C27 52.8(15)
C25 C26 C27 C29 -102.8(12)
C25 C26 C27 C28 8.6(16)
O2 C23 C28 C33 55.2(12)
C24 C23 C28 C33 -179.9(9)
O2 C23 C28 C31 -73.2(12)
C24 C23 C28 C31 51.8(12)
O2 C23 C28 C27 178.8(9)
C24 C23 C28 C27 -56.2(12)
C26 C27 C28 C23 50.5(13)
C29 C27 C28 C23 168.6(10)
C26 C27 C28 C33 172.8(11)
C29 C27 C28 C33 -69.1(12)
C26 C27 C28 C31 -69.1(12)
C29 C27 C28 C31 49.0(10)
C26 C27 C29 C30 82.5(12)
C28 C27 C29 C30 -35.2(12)
C27 C29 C30 C31 6.4(14)
C29 C30 C31 C32 -89.9(12)
C29 C30 C31 C36 149.1(10)
C29 C30 C31 C28 25.3(13)
C23 C28 C31 C30 -160.2(9)
C33 C28 C31 C30 72.4(12)
C27 C28 C31 C30 -46.0(11)
C23 C28 C31 C32 -42.9(13)
C33 C28 C31 C32 -170.2(10)
C27 C28 C31 C32 71.3(11)
C23 C28 C31 C36 78.2(12)
C33 C28 C31 C36 -49.2(12)
C27 C28 C31 C36 -167.7(9)
C24 C25 C32 C31 68.4(13)
C26 C25 C32 C31 -49.0(14)
C30 C31 C32 C25 97.5(12)
C36 C31 C32 C25 -139.9(11)
C28 C31 C32 C25 -15.2(14)
C23 C28 C33 C34 69.0(13)
C31 C28 C33 C34 -161.2(10)
C27 C28 C33 C34 -52.0(15)
C28 C33 C34 C35 -173.3(11)
C33 C34 C35 I3 -69.4(13)
C30 C31 C36 C37 59.7(14)
C32 C31 C36 C37 -62.6(13)
C28 C31 C36 C37 177.0(10)
C31 C36 C37 C38 -171.9(11)
C36 C37 C38 I4 -68.1(14)
C2 C1 O1 Si5 90.9(11)
C6 C1 O1 Si5 -146.7(8)
C24 C23 O2 Si6 89.6(11)
C28 C23 O2 Si6 -144.8(8)
C1 O1 Si5 C19 -168.7(9)
C1 O1 Si5 C17 70.6(11)
C1 O1 Si5 C18 -49.0(11)
C20 C19 Si5 O1 -60.1(11)
C21 C19 Si5 O1 179.9(9)
C22 C19 Si5 O1 59.3(10)
C20 C19 Si5 C17 59.0(12)
C21 C19 Si5 C17 -61.0(12)
C22 C19 Si5 C17 178.4(10)
C20 C19 Si5 C18 179.6(11)
C21 C19 Si5 C18 59.6(12)
C22 C19 Si5 C18 -61.0(11)
C23 O2 Si6 C40 68.0(10)
C23 O2 Si6 C39 -52.1(10)
C23 O2 Si6 C43 -171.0(8)
C41 C43 Si6 O2 58.2(9)
C42 C43 Si6 O2 -62.5(10)
C44 C43 Si6 O2 178.9(8)
C41 C43 Si6 C40 177.7(10)
C42 C43 Si6 C40 57.0(12)
C44 C43 Si6 C40 -61.6(11)
C41 C43 Si6 C39 -61.3(11)
C42 C43 Si6 C39 178.0(10)
C44 C43 Si6 C39 59.4(10)
